data_7051980
loop_
_publ_author_name
'Cordoneanu, Adina'
'Drewitt, Mark J.'
'Bavarian, Neda'
'Baird, Michael C.'

_publ_section_title
;
 Synthesis and characterization of weakly coordinating anion salts of a
 new, stable carbocationic reagent, the dibenzosuberenyl
 (dibenzotropylium) ion
;
_journal_issue 11
_journal_name_full 'New Journal of Chemistry'
_journal_page_first 1890
_journal_paper_doi 10.1039/b804868a
_journal_volume 32
_journal_year 2008
_chemical_formula_sum 'C33 H11 B Cl F15'
_chemical_formula_weight 738.68
_chemical_name_systematic
;
?
;
_space_group_IT_number 14
_symmetry_cell_setting monoclinic
_symmetry_space_group_name_Hall '-P 2ybc'
_symmetry_space_group_name_H-M 'P 1 21/c 1'
_atom_sites_solution_hydrogens geom
_atom_sites_solution_primary direct
_atom_sites_solution_secondary difmap
_audit_creation_method SHELXL-97
_cell_angle_alpha 90.00
_cell_angle_beta 93.601(3)
_cell_angle_gamma 90.00
_cell_formula_units_Z 4
_cell_length_a 10.3060(19)
_cell_length_b 7.4208(15)
_cell_length_c 36.756(7)
_cell_measurement_temperature 180(2)
_cell_volume 2805.5(9)
_computing_cell_refinement 'Bruker XSCANS'
_computing_data_collection 'Bruker XSCANS'
_computing_data_reduction 'Bruker SHELXTL'
_computing_molecular_graphics 'Bruker SHELXTL'
_computing_publication_material 'Bruker SHELXTL'
_computing_structure_refinement 'SHELXL-97 (Sheldrick, 1997)'
_computing_structure_solution 'SHELXS-97 (Sheldrick, 1990)'
_diffrn_ambient_temperature 180(2)
_diffrn_measured_fraction_theta_full 0.995
_diffrn_measured_fraction_theta_max 0.995
_diffrn_measurement_device_type 'Bruker P4'
_diffrn_measurement_method '\w scans'
_diffrn_radiation_monochromator graphite
_diffrn_radiation_source 'fine-focus sealed tube'
_diffrn_radiation_type MoK\a
_diffrn_radiation_wavelength 0.71073
_diffrn_reflns_av_R_equivalents 0.0196
_diffrn_reflns_av_sigmaI/netI 0.0266
_diffrn_reflns_limit_h_max 12
_diffrn_reflns_limit_h_min -11
_diffrn_reflns_limit_k_max 9
_diffrn_reflns_limit_k_min -9
_diffrn_reflns_limit_l_max 45
_diffrn_reflns_limit_l_min -43
_diffrn_reflns_number 14398
_diffrn_reflns_theta_full 26.00
_diffrn_reflns_theta_max 26.00
_diffrn_reflns_theta_min 1.98
_exptl_absorpt_coefficient_mu 0.263
_exptl_absorpt_correction_T_max 0.9493
_exptl_absorpt_correction_T_min 0.8798
_exptl_absorpt_correction_type 'Empirical (Bruker SADABS)'
_exptl_crystal_colour red-brown
_exptl_crystal_density_diffrn 1.749
_exptl_crystal_density_method 'not measured'
_exptl_crystal_description prism
_exptl_crystal_F_000 1464
_exptl_crystal_size_max 0.50
_exptl_crystal_size_mid 0.30
_exptl_crystal_size_min 0.20
_refine_diff_density_max 0.647
_refine_diff_density_min -0.220
_refine_diff_density_rms 0.052
_refine_ls_extinction_method none
_refine_ls_goodness_of_fit_ref 1.073
_refine_ls_hydrogen_treatment mixed
_refine_ls_matrix_type full
_refine_ls_number_parameters 495
_refine_ls_number_reflns 5486
_refine_ls_number_restraints 0
_refine_ls_restrained_S_all 1.073
_refine_ls_R_factor_all 0.0556
_refine_ls_R_factor_gt 0.0414
_refine_ls_shift/su_max 0.000
_refine_ls_shift/su_mean 0.000
_refine_ls_structure_factor_coef Fsqd
_refine_ls_weighting_details 'calc w=1/[\s^2^(Fo^2^)+(0.0456P)^2^+1.9815P] where P=(Fo^2^+2Fc^2^)/3'
_refine_ls_weighting_scheme calc
_refine_ls_wR_factor_gt 0.0989
_refine_ls_wR_factor_ref 0.1061
_reflns_number_gt 4347
_reflns_number_total 5486
_reflns_threshold_expression >2sigma(I)
_cod_data_source_file b804868a.txt
_cod_data_source_block mb03
_cod_depositor_comments
;
The following automatic conversions were performed:
'_symmetry_cell_setting' value 'Monoclinic' changed to 'monoclinic'
according to '/home/saulius/struct/CIF-dictionaries/cif_core.dic'
dictionary named 'cif_core.dic' version 2.4.1 from 2010-06-29.

Automatic conversion script
Id: cif_fix_enum 1527 2010-12-29 10:47:43Z saulius 
;
_cod_original_sg_symbol_H-M P2(1)/c
_cod_database_code 7051980

loop_
_symmetry_equiv_pos_as_xyz
'x, y, z'
'-x, y+1/2, -z+1/2'
'-x, -y, -z'
'x, -y-1/2, z-1/2'

loop_
_atom_site_label
_atom_site_type_symbol
_atom_site_fract_x
_atom_site_fract_y
_atom_site_fract_z
_atom_site_U_iso_or_equiv
_atom_site_adp_type
_atom_site_occupancy
_atom_site_symmetry_multiplicity
_atom_site_calc_flag
_atom_site_refinement_flags
_atom_site_disorder_assembly
_atom_site_disorder_group
B1 B 0.1103(2) 0.8207(4) 0.37009(7) 0.0240(5) Uani 1 1 d . . .
Cl1 Cl 0.09073(5) 0.58633(8) 0.347416(15) 0.02953(14) Uani 1 1 d . . .
C1 C 0.4359(2) 0.4251(3) 0.35359(6) 0.0292(5) Uani 1 1 d . . .
H1 H 0.351(2) 0.433(3) 0.3454(7) 0.030(6) Uiso 1 1 d . . .
C2 C 0.5211(2) 0.4457(3) 0.32564(6) 0.0288(5) Uani 1 1 d . . .
C3 C 0.4618(2) 0.4715(4) 0.29015(7) 0.0361(6) Uani 1 1 d . . .
H3 H 0.373(3) 0.466(4) 0.2879(8) 0.046(8) Uiso 1 1 d . . .
C4 C 0.5327(3) 0.4985(4) 0.26066(7) 0.0408(6) Uani 1 1 d . . .
H4 H 0.492(2) 0.515(4) 0.2374(8) 0.039(7) Uiso 1 1 d . . .
C5 C 0.6686(2) 0.5046(4) 0.26531(7) 0.0399(6) Uani 1 1 d . . .
H5 H 0.716(3) 0.520(4) 0.2449(8) 0.044(8) Uiso 1 1 d . . .
C6 C 0.7302(2) 0.4817(4) 0.29877(7) 0.0355(6) Uani 1 1 d . . .
H6 H 0.820(3) 0.489(4) 0.3024(7) 0.039(7) Uiso 1 1 d . . .
C7 C 0.6613(2) 0.4496(3) 0.33014(7) 0.0299(5) Uani 1 1 d . . .
C8 C 0.7356(2) 0.4254(4) 0.36363(7) 0.0385(6) Uani 1 1 d . . .
H8 H 0.826(3) 0.430(4) 0.3620(7) 0.040(7) Uiso 1 1 d . . .
C9 C 0.6996(3) 0.3917(4) 0.39783(8) 0.0417(6) Uani 1 1 d . . .
H9 H 0.769(3) 0.381(4) 0.4150(8) 0.042(7) Uiso 1 1 d . . .
C10 C 0.5743(2) 0.3766(3) 0.41202(7) 0.0359(6) Uani 1 1 d . . .
C11 C 0.5701(3) 0.3428(4) 0.44949(8) 0.0495(7) Uani 1 1 d . . .
H11 H 0.648(3) 0.330(4) 0.4638(9) 0.059(9) Uiso 1 1 d . . .
C12 C 0.4557(3) 0.3278(5) 0.46603(8) 0.0551(8) Uani 1 1 d . . .
H12 H 0.457(3) 0.305(5) 0.4922(10) 0.069(10) Uiso 1 1 d . . .
C13 C 0.3374(3) 0.3473(4) 0.44599(8) 0.0486(7) Uani 1 1 d . . .
H13 H 0.262(3) 0.337(4) 0.4573(8) 0.053(9) Uiso 1 1 d . . .
C14 C 0.3353(3) 0.3794(4) 0.40948(7) 0.0375(6) Uani 1 1 d . . .
H14 H 0.257(3) 0.393(4) 0.3954(8) 0.044(8) Uiso 1 1 d . . .
C15 C 0.4527(2) 0.3942(3) 0.39123(6) 0.0303(5) Uani 1 1 d . . .
C16 C 0.02634(19) 0.8366(3) 0.40633(6) 0.0244(5) Uani 1 1 d . . .
C17 C -0.0211(2) 0.6974(3) 0.42694(6) 0.0296(5) Uani 1 1 d . . .
C18 C -0.0935(2) 0.7242(3) 0.45674(6) 0.0322(5) Uani 1 1 d . . .
C19 C -0.1198(2) 0.8950(3) 0.46825(6) 0.0290(5) Uani 1 1 d . . .
C20 C -0.0714(2) 1.0380(3) 0.44979(6) 0.0285(5) Uani 1 1 d . . .
C21 C -0.0008(2) 1.0063(3) 0.41975(6) 0.0269(5) Uani 1 1 d . . .
C22 C 0.0496(2) 0.9585(3) 0.33849(6) 0.0246(5) Uani 1 1 d . . .
C23 C -0.0773(2) 0.9314(3) 0.32374(6) 0.0282(5) Uani 1 1 d . . .
C24 C -0.1316(2) 1.0247(4) 0.29422(6) 0.0316(5) Uani 1 1 d . . .
C25 C -0.0606(2) 1.1527(4) 0.27748(6) 0.0325(5) Uani 1 1 d . . .
C26 C 0.0620(2) 1.1927(3) 0.29201(6) 0.0308(5) Uani 1 1 d . . .
C27 C 0.1122(2) 1.0992(3) 0.32192(6) 0.0263(5) Uani 1 1 d . . .
C28 C 0.2672(2) 0.8424(3) 0.37962(6) 0.0247(5) Uani 1 1 d . . .
C29 C 0.3538(2) 0.8446(3) 0.35206(6) 0.0270(5) Uani 1 1 d . . .
C30 C 0.4865(2) 0.8686(3) 0.35758(6) 0.0318(5) Uani 1 1 d . . .
C31 C 0.5409(2) 0.8852(4) 0.39237(7) 0.0336(6) Uani 1 1 d . . .
C32 C 0.4616(2) 0.8766(3) 0.42087(6) 0.0318(5) Uani 1 1 d . . .
C33 C 0.3285(2) 0.8568(3) 0.41416(6) 0.0283(5) Uani 1 1 d . . .
F17 F 0.00397(16) 0.52417(19) 0.41925(4) 0.0467(4) Uani 1 1 d . . .
F18 F -0.13871(17) 0.5825(2) 0.47518(4) 0.0548(5) Uani 1 1 d . . .
F19 F -0.19081(14) 0.9215(2) 0.49702(4) 0.0436(4) Uani 1 1 d . . .
F20 F -0.09130(15) 1.20633(19) 0.46157(4) 0.0427(4) Uani 1 1 d . . .
F21 F 0.04709(15) 1.15360(19) 0.40358(4) 0.0429(4) Uani 1 1 d . . .
F23 F -0.15329(12) 0.8082(2) 0.33870(4) 0.0363(3) Uani 1 1 d . . .
F24 F -0.25377(12) 0.9883(2) 0.28111(4) 0.0459(4) Uani 1 1 d . . .
F25 F -0.10993(14) 1.2398(2) 0.24763(4) 0.0461(4) Uani 1 1 d . . .
F26 F 0.13276(14) 1.3212(2) 0.27668(4) 0.0421(4) Uani 1 1 d . . .
F27 F 0.23199(12) 1.15315(19) 0.33494(4) 0.0348(3) Uani 1 1 d . . .
F29 F 0.30924(12) 0.8246(2) 0.31696(3) 0.0335(3) Uani 1 1 d . . .
F30 F 0.56191(12) 0.8754(2) 0.32903(4) 0.0452(4) Uani 1 1 d . . .
F31 F 0.66944(13) 0.9074(2) 0.39846(4) 0.0503(4) Uani 1 1 d . . .
F32 F 0.51367(14) 0.8887(2) 0.45517(4) 0.0476(4) Uani 1 1 d . . .
F33 F 0.26088(13) 0.8507(2) 0.44425(3) 0.0401(4) Uani 1 1 d . . .

loop_
_atom_site_aniso_label
_atom_site_aniso_U_11
_atom_site_aniso_U_22
_atom_site_aniso_U_33
_atom_site_aniso_U_23
_atom_site_aniso_U_13
_atom_site_aniso_U_12
B1 0.0240(11) 0.0235(13) 0.0248(13) -0.0032(10) 0.0031(10) -0.0016(10)
Cl1 0.0301(3) 0.0270(3) 0.0317(3) -0.0065(2) 0.0040(2) -0.0009(2)
C1 0.0270(11) 0.0274(13) 0.0327(13) -0.0019(10) -0.0010(10) -0.0029(10)
C2 0.0269(11) 0.0291(13) 0.0301(12) -0.0030(10) -0.0004(9) -0.0005(9)
C3 0.0278(12) 0.0477(16) 0.0323(13) -0.0057(12) -0.0010(10) -0.0040(11)
C4 0.0403(13) 0.0539(18) 0.0278(13) -0.0038(12) -0.0016(11) -0.0026(12)
C5 0.0395(13) 0.0457(17) 0.0354(14) -0.0062(12) 0.0108(12) -0.0030(12)
C6 0.0281(12) 0.0386(15) 0.0402(15) -0.0090(12) 0.0051(10) -0.0009(11)
C7 0.0272(10) 0.0274(13) 0.0350(13) -0.0054(10) 0.0008(9) -0.0002(10)
C8 0.0263(11) 0.0443(17) 0.0443(15) -0.0004(12) -0.0037(11) 0.0018(11)
C9 0.0351(13) 0.0480(17) 0.0403(15) 0.0049(13) -0.0106(12) 0.0007(12)
C10 0.0428(13) 0.0298(14) 0.0345(13) 0.0052(11) -0.0030(11) -0.0017(11)
C11 0.0581(18) 0.0539(19) 0.0353(15) 0.0116(14) -0.0071(14) -0.0026(15)
C12 0.078(2) 0.056(2) 0.0319(15) 0.0124(14) 0.0056(15) -0.0056(17)
C13 0.0569(17) 0.0490(18) 0.0413(16) 0.0095(14) 0.0147(14) -0.0090(14)
C14 0.0426(14) 0.0338(15) 0.0366(14) 0.0037(11) 0.0065(12) -0.0045(12)
C15 0.0367(12) 0.0226(12) 0.0314(12) 0.0004(10) 0.0016(10) -0.0022(10)
C16 0.0226(10) 0.0269(12) 0.0236(11) -0.0013(9) 0.0011(8) 0.0000(9)
C17 0.0331(11) 0.0243(13) 0.0319(12) -0.0037(10) 0.0054(10) -0.0006(10)
C18 0.0383(12) 0.0302(13) 0.0288(12) 0.0033(10) 0.0073(10) -0.0103(11)
C19 0.0276(10) 0.0376(14) 0.0223(11) -0.0027(10) 0.0063(9) 0.0004(10)
C20 0.0324(11) 0.0255(12) 0.0272(12) -0.0048(10) -0.0006(9) 0.0055(10)
C21 0.0294(10) 0.0264(13) 0.0251(12) 0.0058(9) 0.0039(9) -0.0027(9)
C22 0.0260(10) 0.0263(12) 0.0217(11) -0.0045(9) 0.0031(8) 0.0004(9)
C23 0.0247(10) 0.0335(14) 0.0273(12) -0.0026(10) 0.0076(9) 0.0007(10)
C24 0.0238(10) 0.0441(15) 0.0267(12) -0.0064(11) -0.0002(9) 0.0068(10)
C25 0.0379(12) 0.0394(14) 0.0201(11) 0.0016(10) 0.0021(10) 0.0144(11)
C26 0.0380(12) 0.0291(13) 0.0260(12) 0.0000(10) 0.0087(10) 0.0022(10)
C27 0.0253(10) 0.0273(12) 0.0264(11) -0.0025(10) 0.0011(9) 0.0005(9)
C28 0.0256(10) 0.0240(12) 0.0244(11) -0.0009(9) 0.0021(9) -0.0008(9)
C29 0.0278(11) 0.0310(13) 0.0220(11) 0.0008(10) -0.0006(9) 0.0000(10)
C30 0.0250(11) 0.0402(15) 0.0306(13) 0.0037(11) 0.0056(9) -0.0002(10)
C31 0.0201(10) 0.0393(15) 0.0410(14) 0.0023(11) -0.0031(9) -0.0020(10)
C32 0.0336(12) 0.0351(14) 0.0255(12) 0.0009(10) -0.0084(9) 0.0007(10)
C33 0.0296(11) 0.0315(13) 0.0240(11) 0.0008(10) 0.0031(9) 0.0012(10)
F17 0.0748(10) 0.0231(8) 0.0449(9) -0.0008(7) 0.0243(8) -0.0001(7)
F18 0.0853(12) 0.0374(9) 0.0453(9) 0.0005(7) 0.0318(9) -0.0190(8)
F19 0.0463(8) 0.0536(10) 0.0329(8) -0.0055(7) 0.0194(6) -0.0014(7)
F20 0.0644(9) 0.0290(8) 0.0358(8) -0.0046(6) 0.0113(7) 0.0108(7)
F21 0.0692(10) 0.0252(8) 0.0365(8) -0.0003(6) 0.0193(7) -0.0070(7)
F23 0.0240(6) 0.0452(9) 0.0399(8) 0.0022(7) 0.0037(6) -0.0066(6)
F24 0.0258(6) 0.0750(12) 0.0360(8) -0.0015(8) -0.0045(6) 0.0034(7)
F25 0.0512(9) 0.0606(11) 0.0262(7) 0.0094(7) -0.0004(6) 0.0185(8)
F26 0.0509(8) 0.0381(9) 0.0381(8) 0.0117(7) 0.0102(7) -0.0018(7)
F27 0.0313(7) 0.0321(8) 0.0402(8) 0.0042(6) -0.0030(6) -0.0081(6)
F29 0.0301(6) 0.0484(9) 0.0223(7) -0.0018(6) 0.0027(5) 0.0007(6)
F30 0.0269(7) 0.0720(12) 0.0377(8) 0.0049(8) 0.0108(6) -0.0026(7)
F31 0.0227(6) 0.0738(12) 0.0529(10) 0.0033(9) -0.0086(6) -0.0050(7)
F32 0.0437(8) 0.0669(12) 0.0303(8) 0.0010(7) -0.0133(6) -0.0027(8)
F33 0.0365(7) 0.0625(11) 0.0217(7) -0.0014(7) 0.0042(6) 0.0005(7)

loop_
_atom_type_symbol
_atom_type_description
_atom_type_scat_dispersion_real
_atom_type_scat_dispersion_imag
_atom_type_scat_source
C C 0.0033 0.0016 'International Tables Vol C Tables 4.2.6.8 and 6.1.1.4'
H H 0.0000 0.0000 'International Tables Vol C Tables 4.2.6.8 and 6.1.1.4'
B B 0.0013 0.0007 'International Tables Vol C Tables 4.2.6.8 and 6.1.1.4'
F F 0.0171 0.0103 'International Tables Vol C Tables 4.2.6.8 and 6.1.1.4'
Cl Cl 0.1484 0.1585 'International Tables Vol C Tables 4.2.6.8 and 6.1.1.4'

loop_
_geom_angle_atom_site_label_1
_geom_angle_atom_site_label_2
_geom_angle_atom_site_label_3
_geom_angle
_geom_angle_site_symmetry_1
_geom_angle_site_symmetry_3
_geom_angle_publ_flag
C16 B1 C22 109.49(17) . . ?
C16 B1 C28 112.54(18) . . ?
C22 B1 C28 114.59(18) . . ?
C16 B1 Cl1 111.69(16) . . ?
C22 B1 Cl1 103.33(15) . . ?
C28 B1 Cl1 104.77(15) . . ?
C2 C1 C15 134.2(2) . . ?
C1 C2 C3 115.8(2) . . ?
C1 C2 C7 125.9(2) . . ?
C3 C2 C7 118.2(2) . . ?
C4 C3 C2 122.1(2) . . ?
C3 C4 C5 119.4(3) . . ?
C6 C5 C4 120.9(2) . . ?
C5 C6 C7 122.0(2) . . ?
C6 C7 C8 117.2(2) . . ?
C6 C7 C2 117.4(2) . . ?
C8 C7 C2 125.3(2) . . ?
C9 C8 C7 131.5(2) . . ?
C8 C9 C10 131.3(2) . . ?
C11 C10 C9 117.2(3) . . ?
C11 C10 C15 117.3(2) . . ?
C9 C10 C15 125.4(2) . . ?
C12 C11 C10 122.2(3) . . ?
C11 C12 C13 120.5(3) . . ?
C14 C13 C12 119.9(3) . . ?
C13 C14 C15 121.1(3) . . ?
C1 C15 C14 115.0(2) . . ?
C1 C15 C10 126.2(2) . . ?
C14 C15 C10 118.8(2) . . ?
C21 C16 C17 113.32(19) . . ?
C21 C16 B1 118.90(19) . . ?
C17 C16 B1 127.8(2) . . ?
F17 C17 C18 115.2(2) . . ?
F17 C17 C16 121.18(19) . . ?
C18 C17 C16 123.6(2) . . ?
F18 C18 C19 119.0(2) . . ?
F18 C18 C17 120.5(2) . . ?
C19 C18 C17 120.4(2) . . ?
F19 C19 C18 120.6(2) . . ?
F19 C19 C20 120.8(2) . . ?
C18 C19 C20 118.6(2) . . ?
F20 C20 C19 119.5(2) . . ?
F20 C20 C21 121.1(2) . . ?
C19 C20 C21 119.4(2) . . ?
F21 C21 C20 116.0(2) . . ?
F21 C21 C16 119.36(19) . . ?
C20 C21 C16 124.6(2) . . ?
C27 C22 C23 112.8(2) . . ?
C27 C22 B1 127.76(19) . . ?
C23 C22 B1 119.35(19) . . ?
F23 C23 C24 116.53(19) . . ?
F23 C23 C22 119.6(2) . . ?
C24 C23 C22 123.9(2) . . ?
F24 C24 C25 119.5(2) . . ?
F24 C24 C23 120.4(2) . . ?
C25 C24 C23 120.1(2) . . ?
F25 C25 C24 121.0(2) . . ?
F25 C25 C26 120.3(2) . . ?
C24 C25 C26 118.7(2) . . ?
F26 C26 C27 120.5(2) . . ?
F26 C26 C25 120.0(2) . . ?
C27 C26 C25 119.6(2) . . ?
F27 C27 C26 115.0(2) . . ?
F27 C27 C22 120.3(2) . . ?
C26 C27 C22 124.7(2) . . ?
C33 C28 C29 112.95(19) . . ?
C33 C28 B1 126.10(19) . . ?
C29 C28 B1 120.94(19) . . ?
F29 C29 C30 115.38(19) . . ?
F29 C29 C28 119.97(19) . . ?
C30 C29 C28 124.6(2) . . ?
F30 C30 C31 120.17(19) . . ?
F30 C30 C29 120.4(2) . . ?
C31 C30 C29 119.5(2) . . ?
F31 C31 C30 120.6(2) . . ?
F31 C31 C32 120.6(2) . . ?
C30 C31 C32 118.8(2) . . ?
F32 C32 C31 119.5(2) . . ?
F32 C32 C33 120.5(2) . . ?
C31 C32 C33 120.0(2) . . ?
F33 C33 C32 114.6(2) . . ?
F33 C33 C28 121.37(19) . . ?
C32 C33 C28 124.1(2) . . ?

loop_
_geom_bond_atom_site_label_1
_geom_bond_atom_site_label_2
_geom_bond_distance
_geom_bond_site_symmetry_2
_geom_bond_publ_flag
B1 C16 1.637(3) . ?
B1 C22 1.641(3) . ?
B1 C28 1.642(3) . ?
B1 Cl1 1.934(3) . ?
C1 C2 1.401(3) . ?
C1 C15 1.402(3) . ?
C2 C3 1.418(3) . ?
C2 C7 1.444(3) . ?
C3 C4 1.360(4) . ?
C4 C5 1.401(4) . ?
C5 C6 1.359(4) . ?
C6 C7 1.412(3) . ?
C7 C8 1.420(4) . ?
C8 C9 1.356(4) . ?
C9 C10 1.427(4) . ?
C10 C11 1.404(4) . ?
C10 C15 1.433(3) . ?
C11 C12 1.364(4) . ?
C12 C13 1.391(5) . ?
C13 C14 1.362(4) . ?
C14 C15 1.424(3) . ?
C16 C21 1.387(3) . ?
C16 C17 1.388(3) . ?
C17 F17 1.345(3) . ?
C17 C18 1.378(3) . ?
C18 F18 1.349(3) . ?
C18 C19 1.369(3) . ?
C19 F19 1.338(2) . ?
C19 C20 1.371(3) . ?
C20 F20 1.342(3) . ?
C20 C21 1.380(3) . ?
C21 F21 1.352(3) . ?
C22 C27 1.388(3) . ?
C22 C23 1.399(3) . ?
C23 F23 1.344(3) . ?
C23 C24 1.376(3) . ?
C24 F24 1.347(3) . ?
C24 C25 1.369(4) . ?
C25 F25 1.345(3) . ?
C25 C26 1.373(3) . ?
C26 F26 1.346(3) . ?
C26 C27 1.373(3) . ?
C27 F27 1.356(2) . ?
C28 C33 1.386(3) . ?
C28 C29 1.391(3) . ?
C29 F29 1.350(2) . ?
C29 C30 1.382(3) . ?
C30 F30 1.346(3) . ?
C30 C31 1.369(3) . ?
C31 F31 1.340(2) . ?
C31 C32 1.370(3) . ?
C32 F32 1.342(3) . ?
C32 C33 1.385(3) . ?
C33 F33 1.345(2) . ?

loop_
_geom_torsion_atom_site_label_1
_geom_torsion_atom_site_label_2
_geom_torsion_atom_site_label_3
_geom_torsion_atom_site_label_4
_geom_torsion
_geom_torsion_site_symmetry_1
_geom_torsion_site_symmetry_2
_geom_torsion_site_symmetry_3
_geom_torsion_site_symmetry_4
_geom_torsion_publ_flag
C15 C1 C2 C3 178.6(3) . . . . ?
C15 C1 C2 C7 -3.8(5) . . . . ?
C1 C2 C3 C4 178.1(3) . . . . ?
C7 C2 C3 C4 0.3(4) . . . . ?
C2 C3 C4 C5 -1.2(4) . . . . ?
C3 C4 C5 C6 0.9(4) . . . . ?
C4 C5 C6 C7 0.5(4) . . . . ?
C5 C6 C7 C8 179.3(3) . . . . ?
C5 C6 C7 C2 -1.3(4) . . . . ?
C1 C2 C7 C6 -176.6(2) . . . . ?
C3 C2 C7 C6 0.9(3) . . . . ?
C1 C2 C7 C8 2.8(4) . . . . ?
C3 C2 C7 C8 -179.7(2) . . . . ?
C6 C7 C8 C9 -179.4(3) . . . . ?
C2 C7 C8 C9 1.2(5) . . . . ?
C7 C8 C9 C10 -3.0(6) . . . . ?
C8 C9 C10 C11 -179.1(3) . . . . ?
C8 C9 C10 C15 0.5(5) . . . . ?
C9 C10 C11 C12 179.2(3) . . . . ?
C15 C10 C11 C12 -0.3(4) . . . . ?
C10 C11 C12 C13 -0.5(5) . . . . ?
C11 C12 C13 C14 0.8(5) . . . . ?
C12 C13 C14 C15 -0.2(5) . . . . ?
C2 C1 C15 C14 -179.1(3) . . . . ?
C2 C1 C15 C10 0.7(5) . . . . ?
C13 C14 C15 C1 179.2(3) . . . . ?
C13 C14 C15 C10 -0.6(4) . . . . ?
C11 C10 C15 C1 -178.9(3) . . . . ?
C9 C10 C15 C1 1.5(4) . . . . ?
C11 C10 C15 C14 0.9(4) . . . . ?
C9 C10 C15 C14 -178.7(3) . . . . ?
C22 B1 C16 C21 -48.1(3) . . . . ?
C28 B1 C16 C21 80.6(3) . . . . ?
Cl1 B1 C16 C21 -161.89(17) . . . . ?
C22 B1 C16 C17 133.6(2) . . . . ?
C28 B1 C16 C17 -97.7(3) . . . . ?
Cl1 B1 C16 C17 19.8(3) . . . . ?
C21 C16 C17 F17 -175.5(2) . . . . ?
B1 C16 C17 F17 2.9(4) . . . . ?
C21 C16 C17 C18 3.0(3) . . . . ?
B1 C16 C17 C18 -178.6(2) . . . . ?
F17 C17 C18 F18 -2.7(3) . . . . ?
C16 C17 C18 F18 178.8(2) . . . . ?
F17 C17 C18 C19 176.8(2) . . . . ?
C16 C17 C18 C19 -1.7(4) . . . . ?
F18 C18 C19 F19 -1.0(3) . . . . ?
C17 C18 C19 F19 179.5(2) . . . . ?
F18 C18 C19 C20 178.8(2) . . . . ?
C17 C18 C19 C20 -0.7(4) . . . . ?
F19 C19 C20 F20 2.6(3) . . . . ?
C18 C19 C20 F20 -177.2(2) . . . . ?
F19 C19 C20 C21 -178.6(2) . . . . ?
C18 C19 C20 C21 1.6(3) . . . . ?
F20 C20 C21 F21 0.7(3) . . . . ?
C19 C20 C21 F21 -178.1(2) . . . . ?
F20 C20 C21 C16 178.6(2) . . . . ?
C19 C20 C21 C16 -0.2(4) . . . . ?
C17 C16 C21 F21 175.8(2) . . . . ?
B1 C16 C21 F21 -2.8(3) . . . . ?
C17 C16 C21 C20 -2.0(3) . . . . ?
B1 C16 C21 C20 179.4(2) . . . . ?
C16 B1 C22 C27 120.8(2) . . . . ?
C28 B1 C22 C27 -6.7(3) . . . . ?
Cl1 B1 C22 C27 -120.0(2) . . . . ?
C16 B1 C22 C23 -63.5(3) . . . . ?
C28 B1 C22 C23 169.00(19) . . . . ?
Cl1 B1 C22 C23 55.6(2) . . . . ?
C27 C22 C23 F23 -175.33(19) . . . . ?
B1 C22 C23 F23 8.4(3) . . . . ?
C27 C22 C23 C24 4.6(3) . . . . ?
B1 C22 C23 C24 -171.7(2) . . . . ?
F23 C23 C24 F24 -1.5(3) . . . . ?
C22 C23 C24 F24 178.6(2) . . . . ?
F23 C23 C24 C25 179.9(2) . . . . ?
C22 C23 C24 C25 0.0(4) . . . . ?
F24 C24 C25 F25 -1.5(3) . . . . ?
C23 C24 C25 F25 177.1(2) . . . . ?
F24 C24 C25 C26 177.7(2) . . . . ?
C23 C24 C25 C26 -3.7(3) . . . . ?
F25 C25 C26 F26 0.9(3) . . . . ?
C24 C25 C26 F26 -178.3(2) . . . . ?
F25 C25 C26 C27 -178.3(2) . . . . ?
C24 C25 C26 C27 2.5(3) . . . . ?
F26 C26 C27 F27 3.0(3) . . . . ?
C25 C26 C27 F27 -177.78(19) . . . . ?
F26 C26 C27 C22 -176.6(2) . . . . ?
C25 C26 C27 C22 2.6(4) . . . . ?
C23 C22 C27 F27 174.53(19) . . . . ?
B1 C22 C27 F27 -9.6(3) . . . . ?
C23 C22 C27 C26 -5.9(3) . . . . ?
B1 C22 C27 C26 170.0(2) . . . . ?
C16 B1 C28 C33 5.5(3) . . . . ?
C22 B1 C28 C33 131.5(2) . . . . ?
Cl1 B1 C28 C33 -116.0(2) . . . . ?
C16 B1 C28 C29 -175.8(2) . . . . ?
C22 B1 C28 C29 -49.8(3) . . . . ?
Cl1 B1 C28 C29 62.7(2) . . . . ?
C33 C28 C29 F29 177.4(2) . . . . ?
B1 C28 C29 F29 -1.5(3) . . . . ?
C33 C28 C29 C30 -3.5(4) . . . . ?
B1 C28 C29 C30 177.6(2) . . . . ?
F29 C29 C30 F30 1.6(3) . . . . ?
C28 C29 C30 F30 -177.5(2) . . . . ?
F29 C29 C30 C31 -178.3(2) . . . . ?
C28 C29 C30 C31 2.6(4) . . . . ?
F30 C30 C31 F31 -0.3(4) . . . . ?
C29 C30 C31 F31 179.5(2) . . . . ?
F30 C30 C31 C32 -179.6(2) . . . . ?
C29 C30 C31 C32 0.3(4) . . . . ?
F31 C31 C32 F32 -0.7(4) . . . . ?
C30 C31 C32 F32 178.6(2) . . . . ?
F31 C31 C32 C33 178.9(2) . . . . ?
C30 C31 C32 C33 -1.9(4) . . . . ?
F32 C32 C33 F33 -0.2(3) . . . . ?
C31 C32 C33 F33 -179.8(2) . . . . ?
F32 C32 C33 C28 -179.7(2) . . . . ?
C31 C32 C33 C28 0.7(4) . . . . ?
C29 C28 C33 F33 -177.6(2) . . . . ?
B1 C28 C33 F33 1.2(4) . . . . ?
C29 C28 C33 C32 1.8(4) . . . . ?
B1 C28 C33 C32 -179.4(2) . . . . ?
